data_4002182
loop_
_publ_author_name
'An, Tao'
'Baikie, Tom'
'Weyland, Matthew'
'Shin, J. Felix'
'Slater, Peter R.'
'Wei, Jun'
'White, Tim J.'

_publ_section_title
;
 Crystal Chemical Analysis of Nd9.33Si6O26and Nd8Sr2Si6O26Apatite
 Electrolytes Using Aberration-Corrected Scanning Transmission Electron
 Microscopy and Impedance Spectroscopy
;
_journal_issue 4
_journal_name_full 'Chemistry of Materials'
_journal_page_first 1217
_journal_paper_doi 10.1021/cm504009d
_journal_volume 27
_journal_year 2015
_chemical_formula_iupac 'Nd8 Sr2 Si6 O26'
_chemical_formula_sum 'Nd8 O26 Si6 Sr2'
_chemical_formula_weight 1913.7
_chemical_melting_point ?
_chemical_name_systematic ' ?'
_space_group_IT_number 176
_symmetry_cell_setting hexagonal
_symmetry_Int_Tables_number 176
_symmetry_space_group_name_Hall '-P 6c'
_symmetry_space_group_name_H-M 'P 63/m'
_cell_angle_alpha 90
_cell_angle_beta 90
_cell_angle_gamma 120
_cell_formula_units_Z 1
_cell_length_a 9.5475(3)
_cell_length_b 9.5475(3)
_cell_length_c 7.1019(5)
_cell_measurement_reflns_used 4887
_cell_measurement_temperature 100
_cell_measurement_theta_max 32.58
_cell_measurement_theta_min 2.46
_cell_volume 560.64(5)
_diffrn_ambient_temperature 100
_diffrn_measured_fraction_theta_full 1
_diffrn_measured_fraction_theta_max 1
_diffrn_measurement_device 'four-cycle diffractometer'
_diffrn_measurement_device_type 'Bruker CCD'
_diffrn_measurement_method \w/2\q
_diffrn_radiation_monochromator graphite
_diffrn_radiation_probe x-ray
_diffrn_radiation_source 'X-ray tube'
_diffrn_radiation_type 'Mo K\a'
_diffrn_radiation_wavelength 0.71069
_diffrn_reflns_av_R_equivalents 0.0362
_diffrn_reflns_av_sigmaI/netI 0.0175
_diffrn_reflns_limit_h_max 14
_diffrn_reflns_limit_h_min -14
_diffrn_reflns_limit_k_max 14
_diffrn_reflns_limit_k_min -14
_diffrn_reflns_limit_l_max 10
_diffrn_reflns_limit_l_min -10
_diffrn_reflns_number 5585
_diffrn_reflns_theta_full 32.58
_diffrn_reflns_theta_max 32.58
_diffrn_reflns_theta_min 2.46
_exptl_absorpt_coefficient_mu 23.314
_exptl_absorpt_correction_T_max 1
_exptl_absorpt_correction_T_min 0.4974
_exptl_absorpt_correction_type multi-scan
_exptl_absorpt_process_details "'R.H. Blessing, Acta Crystallogr., Sect A 1995, 51, 33-38. '"
_exptl_crystal_colour 'violet under sunlight'
_exptl_crystal_density_diffrn 5.6661
_exptl_crystal_density_meas ?
_exptl_crystal_density_method 'not measured'
_exptl_crystal_description irregular
_exptl_crystal_F_000 848
_exptl_crystal_size_max 0.15
_exptl_crystal_size_mid 0.1
_exptl_crystal_size_min 0.08
_refine_diff_density_max 3.47
_refine_diff_density_min -1.96
_refine_ls_extinction_coef 6000(200)
_refine_ls_extinction_method 'B-C type 1 Gaussian isotropic (Becker & Coppens, 1974)'
_refine_ls_goodness_of_fit_gt 3.29
_refine_ls_goodness_of_fit_ref 3.29
_refine_ls_number_constraints 3
_refine_ls_number_parameters 40
_refine_ls_number_reflns 729
_refine_ls_number_restraints 0
_refine_ls_R_factor_all 0.0310
_refine_ls_R_factor_gt 0.0304
_refine_ls_shift/su_max 0.0105
_refine_ls_shift/su_mean 0.0008
_refine_ls_structure_factor_coef F
_refine_ls_weighting_details w=1/(\s^2^(F)+0.0001F^2^)
_refine_ls_weighting_scheme sigma
_refine_ls_wR_factor_gt 0.0477
_refine_ls_wR_factor_ref 0.0479
_reflns_number_gt 721
_reflns_number_total 729
_reflns_threshold_expression I>3\s(I)
_cod_data_source_file cm504009d_si_002.cif
_cod_data_source_block I
_cod_depositor_comments
;
The following automatic conversions were performed:

'_chemical_melting_point' value 'not measured' was changed to '?' -
the value is undefined or not given.

'_diffrn_radiation_probe' value 'X-ray' changed to 'x-ray' according
to
/usr/data/users/saulius/crontab/automatic-downloads/rss-feeds/ACS/lib/dictionaries/cif_core.dic
dictionary named 'cif_core.dic' version 2.4.2 from 2011-04-26.

'_exptl_crystal_density_meas' value 'not measured' was changed to '?'
- the value is perceived as not measured.

Automatic conversion script
Id: cif_fix_values 3008 2015-01-20 13:52:24Z robertas 

 Adding full bibliography for 4002182.cif.
;
_cod_database_code 4002182

loop_
_symmetry_equiv_pos_site_id
_symmetry_equiv_pos_as_xyz
1 x,y,z
2 -y,x-y,z
3 -x+y,-x,z
4 -x,-y,z+1/2
5 y,-x+y,z+1/2
6 x-y,x,z+1/2
7 -x,-y,-z
8 y,-x+y,-z
9 x-y,x,-z
10 x,y,-z+1/2
11 -y,x-y,-z+1/2
12 -x+y,-x,-z+1/2

loop_
_atom_site_label
_atom_site_type_symbol
_atom_site_fract_x
_atom_site_fract_y
_atom_site_fract_z
_atom_site_adp_type
_atom_site_U_iso_or_equiv
_atom_site_symmetry_multiplicity
_atom_site_occupancy
_atom_site_calc_flag
Nd1 Nd 0.333333 0.666667 -0.00048(6) Uani 0.00136(18) 4 0.5 d
Sr Sr 0.333333 0.666667 -0.00048(6) Uani 0.00136(18) 4 0.5 d
Nd2 Nd 0.01025(4) 0.24241(4) 0.25 Uani 0.00205(18) 6 1 d
Si Si 0.3987(2) 0.3700(2) 0.25 Uani 0.0013(6) 6 1 d
O1 O 0.3144(6) 0.4820(6) 0.25 Uani 0.0077(17) 6 1 d
O2 O 0.5933(6) 0.4729(6) 0.25 Uani 0.0075(16) 6 1 d
O3 O 0.3419(5) 0.2508(4) 0.0675(5) Uani 0.0074(12) 12 1 d
O4 O 0 0 0.25 Uani 0.0052(18) 2 1 d

loop_
_atom_site_aniso_label
_atom_site_aniso_type_symbol
_atom_site_aniso_U_11
_atom_site_aniso_U_22
_atom_site_aniso_U_33
_atom_site_aniso_U_12
_atom_site_aniso_U_13
_atom_site_aniso_U_23
Nd1 Nd 0.0027(2) 0.0027(2) -0.0014(3) 0.00136(12) 0 0
Sr Sr 0.0027(2) 0.0027(2) -0.0014(3) 0.00136(12) 0 0
Nd2 Nd 0.0029(2) 0.0027(2) 0.0004(3) 0.00127(14) 0 0
Si Si 0.0024(7) 0.0034(7) -0.0009(7) 0.0023(6) 0 0
O1 O 0.010(2) 0.006(2) 0.010(2) 0.0059(18) 0 0
O2 O 0.005(2) 0.0052(19) 0.012(2) 0.0018(17) 0 0
O3 O 0.0127(16) 0.0069(15) 0.0017(15) 0.0041(13) -0.0034(12) -0.0018(11)
O4 O 0.006(2) 0.006(2) 0.003(3) 0.0032(11) 0 0

loop_
_atom_type_symbol
_atom_type_scat_dispersion_real
_atom_type_scat_dispersion_imag
_atom_type_scat_source
Nd -0.1943 3.0179 'International Tables Vol C tables 4.2.6.8 and 6.1.1.1'
O 0.0106 0.0060 'International Tables Vol C tables 4.2.6.8 and 6.1.1.1'
Si 0.0817 0.0704 'International Tables Vol C tables 4.2.6.8 and 6.1.1.1'
Sr -1.5307 3.2498 'International Tables Vol C tables 4.2.6.8 and 6.1.1.1'

loop_
_geom_angle_atom_site_label_1
_geom_angle_atom_site_label_2
_geom_angle_atom_site_label_3
_geom_angle_site_symmetry_1
_geom_angle_site_symmetry_3
_geom_angle
Sr Nd1 O1 . . 0
Sr Nd1 O1 . 2_665 0
Sr Nd1 O1 . 3_565 0
Sr Nd1 O2 . 4_664 0
Sr Nd1 O2 . 5_564 0
Sr Nd1 O2 . 6_554 0
Sr Nd1 O3 . 7_665 0
Sr Nd1 O3 . 8_565 0
Sr Nd1 O3 . 9_555 0
O1 Nd1 O1 . 2_665 72.98(18)
O1 Nd1 O1 . 3_565 73.0(2)
O1 Nd1 O2 . 4_664 94.02(16)
O1 Nd1 O2 . 5_564 155.8(2)
O1 Nd1 O2 . 6_554 123.56(14)
O1 Nd1 O3 . 7_665 89.93(16)
O1 Nd1 O3 . 8_565 139.49(15)
O1 Nd1 O3 . 9_555 66.89(12)
O1 Nd1 O1 2_665 3_565 72.98(18)
O1 Nd1 O2 2_665 4_664 123.6(2)
O1 Nd1 O2 2_665 5_564 94.02(14)
O1 Nd1 O2 2_665 6_554 155.8(3)
O1 Nd1 O3 2_665 7_665 66.89(16)
O1 Nd1 O3 2_665 8_565 89.9(2)
O1 Nd1 O3 2_665 9_555 139.49(16)
O1 Nd1 O2 3_565 4_664 155.78(14)
O1 Nd1 O2 3_565 5_564 123.6(2)
O1 Nd1 O2 3_565 6_554 94.0(2)
O1 Nd1 O3 3_565 7_665 139.49(15)
O1 Nd1 O3 3_565 8_565 66.89(17)
O1 Nd1 O3 3_565 9_555 89.93(15)
O2 Nd1 O2 4_664 5_564 75.94(19)
O2 Nd1 O2 4_664 6_554 75.9(2)
O2 Nd1 O3 4_664 7_665 58.23(12)
O2 Nd1 O3 4_664 8_565 125.35(13)
O2 Nd1 O3 4_664 9_555 65.99(14)
O2 Nd1 O2 5_564 6_554 75.94(13)
O2 Nd1 O3 5_564 7_665 65.99(18)
O2 Nd1 O3 5_564 8_565 58.23(19)
O2 Nd1 O3 5_564 9_555 125.35(11)
O2 Nd1 O3 6_554 7_665 125.35(15)
O2 Nd1 O3 6_554 8_565 65.99(17)
O2 Nd1 O3 6_554 9_555 58.23(15)
O3 Nd1 O3 7_665 8_565 117.23(10)
O3 Nd1 O3 7_665 9_555 117.23(15)
O3 Nd1 O3 8_565 9_555 117.23(14)
Nd1 Sr O1 . . 0
Nd1 Sr O1 . 2_665 0
Nd1 Sr O1 . 3_565 0
Nd1 Sr O2 . 4_664 0
Nd1 Sr O2 . 5_564 0
Nd1 Sr O2 . 6_554 0
Nd1 Sr O3 . 7_665 0
Nd1 Sr O3 . 8_565 0
Nd1 Sr O3 . 9_555 0
O1 Sr O1 . 2_665 72.98(18)
O1 Sr O1 . 3_565 73.0(2)
O1 Sr O2 . 4_664 94.02(16)
O1 Sr O2 . 5_564 155.8(2)
O1 Sr O2 . 6_554 123.56(14)
O1 Sr O3 . 7_665 89.93(16)
O1 Sr O3 . 8_565 139.49(15)
O1 Sr O3 . 9_555 66.89(12)
O1 Sr O1 2_665 3_565 72.98(18)
O1 Sr O2 2_665 4_664 123.6(2)
O1 Sr O2 2_665 5_564 94.02(14)
O1 Sr O2 2_665 6_554 155.8(3)
O1 Sr O3 2_665 7_665 66.89(16)
O1 Sr O3 2_665 8_565 89.9(2)
O1 Sr O3 2_665 9_555 139.49(16)
O1 Sr O2 3_565 4_664 155.78(14)
O1 Sr O2 3_565 5_564 123.6(2)
O1 Sr O2 3_565 6_554 94.0(2)
O1 Sr O3 3_565 7_665 139.49(15)
O1 Sr O3 3_565 8_565 66.89(17)
O1 Sr O3 3_565 9_555 89.93(15)
O2 Sr O2 4_664 5_564 75.94(19)
O2 Sr O2 4_664 6_554 75.9(2)
O2 Sr O3 4_664 7_665 58.23(12)
O2 Sr O3 4_664 8_565 125.35(13)
O2 Sr O3 4_664 9_555 65.99(14)
O2 Sr O2 5_564 6_554 75.94(13)
O2 Sr O3 5_564 7_665 65.99(18)
O2 Sr O3 5_564 8_565 58.23(19)
O2 Sr O3 5_564 9_555 125.35(11)
O2 Sr O3 6_554 7_665 125.35(15)
O2 Sr O3 6_554 8_565 65.99(17)
O2 Sr O3 6_554 9_555 58.23(15)
O3 Sr O3 7_665 8_565 117.23(10)
O3 Sr O3 7_665 9_555 117.23(15)
O3 Sr O3 8_565 9_555 117.23(14)
O1 Nd2 O2 . 3_565 97.9(2)
O1 Nd2 O3 . 2_555 146.70(10)
O1 Nd2 O3 . 6_555 70.37(10)
O1 Nd2 O3 . 9_555 70.37(10)
O1 Nd2 O3 . 11_555 146.70(10)
O1 Nd2 O4 . . 110.51(16)
O2 Nd2 O3 3_565 2_555 72.10(17)
O2 Nd2 O3 3_565 6_555 85.02(15)
O2 Nd2 O3 3_565 9_555 85.02(15)
O2 Nd2 O3 3_565 11_555 72.10(17)
O2 Nd2 O4 3_565 . 151.62(12)
O3 Nd2 O3 2_555 6_555 137.15(15)
O3 Nd2 O3 2_555 9_555 77.06(13)
O3 Nd2 O3 2_555 11_555 61.77(11)
O3 Nd2 O4 2_555 . 83.66(14)
O3 Nd2 O3 6_555 9_555 137.60(11)
O3 Nd2 O3 6_555 11_555 77.06(13)
O3 Nd2 O4 6_555 . 104.08(12)
O3 Nd2 O3 9_555 11_555 137.15(15)
O3 Nd2 O4 9_555 . 104.08(12)
O3 Nd2 O4 11_555 . 83.66(14)
O1 Si O2 . . 113.5(3)
O1 Si O3 . . 111.0(2)
O1 Si O3 . 10_555 111.0(2)
O2 Si O3 . . 107.8(2)
O2 Si O3 . 10_555 107.8(2)
O3 Si O3 . 10_555 105.4(2)
Nd1 O1 Nd1 . 10_555 93.3(2)
Nd1 O1 Sr . . 0.0(5)
Nd1 O1 Sr . 10_555 93.3(2)
Nd1 O1 Nd2 . . 106.03(18)
Nd1 O1 Si . . 126.19(17)
Nd1 O1 O1 . 2_665 53.51(12)
Nd1 O1 O1 . 3_565 53.51(14)
Nd1 O1 O2 . . 107.68(15)
Nd1 O1 O3 . . 103.85(9)
Nd1 O1 O3 . 6_555 131.6(3)
Nd1 O1 O3 . 9_555 62.85(10)
Nd1 O1 O3 . 10_555 160.3(2)
Nd1 O1 Sr 10_555 . 93.3(2)
Nd1 O1 Sr 10_555 10_555 0.0(5)
Nd1 O1 Nd2 10_555 . 106.03(18)
Nd1 O1 Si 10_555 . 126.19(17)
Nd1 O1 O1 10_555 2_665 53.51(12)
Nd1 O1 O1 10_555 3_565 53.51(14)
Nd1 O1 O2 10_555 . 107.68(15)
Nd1 O1 O3 10_555 . 160.3(2)
Nd1 O1 O3 10_555 6_555 62.85(10)
Nd1 O1 O3 10_555 9_555 131.6(3)
Nd1 O1 O3 10_555 10_555 103.85(9)
Sr O1 Sr . 10_555 93.3(2)
Sr O1 Nd2 . . 106.03(18)
Sr O1 Si . . 126.19(17)
Sr O1 O1 . 2_665 53.51(12)
Sr O1 O1 . 3_565 53.51(14)
Sr O1 O2 . . 107.68(15)
Sr O1 O3 . . 103.85(9)
Sr O1 O3 . 6_555 131.6(3)
Sr O1 O3 . 9_555 62.85(10)
Sr O1 O3 . 10_555 160.3(2)
Sr O1 Nd2 10_555 . 106.03(18)
Sr O1 Si 10_555 . 126.19(17)
Sr O1 O1 10_555 2_665 53.51(12)
Sr O1 O1 10_555 3_565 53.51(14)
Sr O1 O2 10_555 . 107.68(15)
Sr O1 O3 10_555 . 160.3(2)
Sr O1 O3 10_555 6_555 62.85(10)
Sr O1 O3 10_555 9_555 131.6(3)
Sr O1 O3 10_555 10_555 103.85(9)
Nd2 O1 Si . . 97.0(2)
Nd2 O1 O1 . 2_665 143.7(3)
Nd2 O1 O1 . 3_565 83.7(2)
Nd2 O1 O2 . . 130.0(3)
Nd2 O1 O3 . . 78.79(14)
Nd2 O1 O3 . 6_555 51.10(10)
Nd2 O1 O3 . 9_555 51.10(10)
Nd2 O1 O3 . 10_555 78.79(14)
Si O1 O1 . 2_665 119.3(3)
Si O1 O1 . 3_565 179.3(3)
Si O1 O2 . . 33.06(16)
Si O1 O3 . . 34.53(13)
Si O1 O3 . 6_555 100.7(2)
Si O1 O3 . 9_555 100.7(2)
Si O1 O3 . 10_555 34.53(13)
O1 O1 O1 2_665 3_565 60.0(2)
O1 O1 O2 2_665 . 86.2(2)
O1 O1 O3 2_665 . 131.5(2)
O1 O1 O3 2_665 6_555 116.14(19)
O1 O1 O3 2_665 9_555 116.14(19)
O1 O1 O3 2_665 10_555 131.5(2)
O1 O1 O2 3_565 . 146.2(2)
O1 O1 O3 3_565 . 145.83(16)
O1 O1 O3 3_565 6_555 79.7(2)
O1 O1 O3 3_565 9_555 79.7(2)
O1 O1 O3 3_565 10_555 145.83(16)
O2 O1 O3 . . 58.09(19)
O2 O1 O3 . 6_555 119.3(2)
O2 O1 O3 . 9_555 119.3(2)
O2 O1 O3 . 10_555 58.09(19)
O3 O1 O3 . 6_555 110.2(2)
O3 O1 O3 . 9_555 66.45(16)
O3 O1 O3 . 10_555 57.76(18)
O3 O1 O3 6_555 9_555 100.77(18)
O3 O1 O3 6_555 10_555 66.45(16)
O3 O1 O3 9_555 10_555 110.2(2)
Nd1 O2 Nd1 4_665 7_665 89.5(2)
Nd1 O2 Sr 4_665 4_665 0.0(5)
Nd1 O2 Sr 4_665 7_665 89.5(2)
Nd1 O2 Nd2 4_665 2_665 114.95(13)
Nd1 O2 Si 4_665 . 102.62(17)
Nd1 O2 O1 4_665 . 123.73(13)
Nd1 O2 O3 4_665 . 107.7(2)
Nd1 O2 O3 4_665 3_665 99.0(2)
Nd1 O2 O3 4_665 10_555 66.90(13)
Nd1 O2 O3 4_665 12_665 62.17(13)
Nd1 O2 Sr 7_665 4_665 89.5(2)
Nd1 O2 Sr 7_665 7_665 0.0(5)
Nd1 O2 Nd2 7_665 2_665 114.95(13)
Nd1 O2 Si 7_665 . 102.62(17)
Nd1 O2 O1 7_665 . 123.73(13)
Nd1 O2 O3 7_665 . 66.90(13)
Nd1 O2 O3 7_665 3_665 62.17(13)
Nd1 O2 O3 7_665 10_555 107.7(2)
Nd1 O2 O3 7_665 12_665 99.0(2)
Sr O2 Sr 4_665 7_665 89.5(2)
Sr O2 Nd2 4_665 2_665 114.95(13)
Sr O2 Si 4_665 . 102.62(17)
Sr O2 O1 4_665 . 123.73(13)
Sr O2 O3 4_665 . 107.7(2)
Sr O2 O3 4_665 3_665 99.0(2)
Sr O2 O3 4_665 10_555 66.90(13)
Sr O2 O3 4_665 12_665 62.17(13)
Sr O2 Nd2 7_665 2_665 114.95(13)
Sr O2 Si 7_665 . 102.62(17)
Sr O2 O1 7_665 . 123.73(13)
Sr O2 O3 7_665 . 66.90(13)
Sr O2 O3 7_665 3_665 62.17(13)
Sr O2 O3 7_665 10_555 107.7(2)
Sr O2 O3 7_665 12_665 99.0(2)
Nd2 O2 Si 2_665 . 125.7(4)
Nd2 O2 O1 2_665 . 92.2(2)
Nd2 O2 O3 2_665 . 137.2(2)
Nd2 O2 O3 2_665 3_665 55.24(12)
Nd2 O2 O3 2_665 10_555 137.2(2)
Nd2 O2 O3 2_665 12_665 55.24(12)
Si O2 O1 . . 33.5(2)
Si O2 O3 . . 36.33(12)
Si O2 O3 . 3_665 153.44(11)
Si O2 O3 . 10_555 36.33(12)
Si O2 O3 . 12_665 153.44(11)
O1 O2 O3 . . 60.50(18)
O1 O2 O3 . 3_665 135.5(2)
O1 O2 O3 . 10_555 60.50(18)
O1 O2 O3 . 12_665 135.5(2)
O3 O2 O3 . 3_665 121.37(13)
O3 O2 O3 . 10_555 59.37(13)
O3 O2 O3 . 12_665 163.6(3)
O3 O2 O3 3_665 10_555 163.6(3)
O3 O2 O3 3_665 12_665 52.61(13)
O3 O2 O3 10_555 12_665 121.37(13)
Nd1 O3 Sr 7_665 7_665 0.0(5)
Nd1 O3 Nd2 7_665 3_555 102.54(17)
Nd1 O3 Nd2 7_665 5_554 101.47(12)
Nd1 O3 Si 7_665 . 90.19(16)
Nd1 O3 O1 7_665 . 113.33(15)
Nd1 O3 O1 7_665 5_554 50.26(11)
Nd1 O3 O2 7_665 . 54.87(14)
Nd1 O3 O2 7_665 2_655 51.84(11)
Nd1 O3 O3 7_665 10_555 99.68(16)
Sr O3 Nd2 7_665 3_555 102.54(17)
Sr O3 Nd2 7_665 5_554 101.47(12)
Sr O3 Si 7_665 . 90.19(16)
Sr O3 O1 7_665 . 113.33(15)
Sr O3 O1 7_665 5_554 50.26(11)
Sr O3 O2 7_665 . 54.87(14)
Sr O3 O2 7_665 2_655 51.84(11)
Sr O3 O3 7_665 10_555 99.68(16)
Nd2 O3 Nd2 3_555 5_554 116.89(12)
Nd2 O3 Si 3_555 . 96.33(16)
Nd2 O3 O1 3_555 . 113.64(14)
Nd2 O3 O1 3_555 5_554 98.5(2)
Nd2 O3 O2 3_555 . 107.78(17)
Nd2 O3 O2 3_555 2_655 52.66(12)
Nd2 O3 O3 3_555 10_555 59.12(11)
Nd2 O3 Si 5_554 . 140.8(3)
Nd2 O3 O1 5_554 . 108.3(2)
Nd2 O3 O1 5_554 5_554 58.52(14)
Nd2 O3 O2 5_554 . 133.52(14)
Nd2 O3 O2 5_554 2_655 132.9(2)
Nd2 O3 O3 5_554 10_555 158.8(2)
Si O3 O1 . . 34.51(17)
Si O3 O1 . 5_554 139.9(2)
Si O3 O2 . . 35.84(14)
Si O3 O2 . 2_655 83.3(2)
Si O3 O3 . 10_555 37.28(12)
O1 O3 O1 . 5_554 147.3(2)
O1 O3 O2 . . 61.4(2)
O1 O3 O2 . 2_655 117.68(18)
O1 O3 O3 . 10_555 61.12(15)
O1 O3 O2 5_554 . 104.06(19)
O1 O3 O2 5_554 2_655 76.73(19)
O1 O3 O3 5_554 10_555 140.4(3)
O2 O3 O2 . 2_655 67.7(2)
O2 O3 O3 . 10_555 60.32(11)
O2 O3 O3 2_655 10_555 63.70(16)
Nd2 O4 Nd2 . 2_555 120.000(17)
Nd2 O4 Nd2 . 3_555 120.000(12)
Nd2 O4 Nd2 2_555 3_555 120.000(17)

loop_
_geom_bond_atom_site_label_1
_geom_bond_atom_site_label_2
_geom_bond_site_symmetry_2
_geom_bond_distance
Nd1 Sr . 0
Nd1 O1 . 2.447(4)
Nd1 O1 2_665 2.447(3)
Nd1 O1 3_565 2.447(6)
Nd1 O2 4_664 2.518(5)
Nd1 O2 5_564 2.518(4)
Nd1 O2 6_554 2.518(5)
Nd1 O3 7_665 2.832(4)
Nd1 O3 8_565 2.832(6)
Nd1 O3 9_555 2.832(3)
Sr O1 . 2.447(4)
Sr O1 2_665 2.447(3)
Sr O1 3_565 2.447(6)
Sr O2 4_664 2.518(5)
Sr O2 5_564 2.518(4)
Sr O2 6_554 2.518(5)
Sr O3 7_665 2.832(4)
Sr O3 8_565 2.832(6)
Sr O3 9_555 2.832(3)
Nd2 O1 . 2.650(4)
Nd2 O2 3_565 2.444(8)
Nd2 O3 2_555 2.525(3)
Nd2 O3 6_555 2.418(3)
Nd2 O3 9_555 2.418(3)
Nd2 O3 11_555 2.525(3)
Nd2 O4 . 2.2671(4)
Si O1 . 1.628(8)
Si O2 . 1.610(5)
Si O3 . 1.629(4)
Si O3 10_555 1.629(4)
O1 O1 2_665 2.910(8)
O1 O1 3_565 2.910(11)
O1 O2 . 2.707(9)
O1 O3 . 2.684(7)
O1 O3 6_555 2.927(5)
O1 O3 9_555 2.927(5)
O1 O3 10_555 2.684(7)
O2 O3 . 2.617(5)
O2 O3 3_665 2.925(6)
O2 O3 10_555 2.617(5)
O2 O3 12_665 2.925(6)
O3 O3 10_555 2.592(5)
